data_7152639
loop_
_publ_author_name
'Ha, Khanh'
'Monbaliu, Jean-Christophe M'
'Williams, Byron C.'
'Pillai, Girinath G.'
'Ocampo, Charles E.'
'Zeller, Matthias'
'Stevens, Christian V.'
'Katritzky, Alan R.'

_publ_section_title
;
 A convenient synthesis of difficult medium-sized cyclic peptides by
 Staudinger mediated ring-closure.
;
_journal_issue 40
_journal_name_full 'Organic &amp; biomolecular chemistry'
_journal_page_first 8055
_journal_page_last 8058
_journal_paper_doi 10.1039/c2ob25996f
_journal_volume 10
_journal_year 2012
_chemical_formula_sum 'C5 H8 N2 O2'
_chemical_formula_weight 128.13
_chemical_name_systematic
;
?
;
_space_group_IT_number 14
_symmetry_cell_setting monoclinic
_symmetry_space_group_name_Hall '-P 2ybc'
_symmetry_space_group_name_H-M 'P 1 21/c 1'
_atom_sites_solution_hydrogens geom
_atom_sites_solution_primary direct
_atom_sites_solution_secondary difmap
_audit_creation_method SHELXL-97
_cell_angle_alpha 90.00
_cell_angle_beta 91.489(4)
_cell_angle_gamma 90.00
_cell_formula_units_Z 4
_cell_length_a 9.243(3)
_cell_length_b 7.153(2)
_cell_length_c 8.902(3)
_cell_measurement_reflns_used 2725
_cell_measurement_temperature 100(2)
_cell_measurement_theta_max 31.42
_cell_measurement_theta_min 2.20
_cell_volume 588.4(3)
_computing_cell_refinement 'Apex2 v2011.2-0'
_computing_data_collection 'Apex2 v2011.2-0 (Bruker, 2011)'
_computing_data_reduction 'Apex2 v2011.2-0'
_computing_molecular_graphics 'SHELXTL 6.14'
_computing_publication_material 'SHELXTL 6.14'
_computing_structure_refinement
;
SHELXTL 6.14, Shelxle (H\"ubschle et al., 2011)
;
_computing_structure_solution 'SHELXTL 6.14 (Bruker, 2003; Sheldrick, 2008)'
_diffrn_ambient_temperature 100(2)
_diffrn_measured_fraction_theta_full 0.983
_diffrn_measured_fraction_theta_max 0.948
_diffrn_measurement_device_type 'Bruker AXS SMART APEX CCD diffractometer'
_diffrn_measurement_method '\w scans'
_diffrn_radiation_monochromator graphite
_diffrn_radiation_source 'fine-focus sealed tube'
_diffrn_radiation_type MoK\a
_diffrn_radiation_wavelength 0.71073
_diffrn_reflns_av_R_equivalents 0.0245
_diffrn_reflns_av_sigmaI/netI 0.0231
_diffrn_reflns_limit_h_max 13
_diffrn_reflns_limit_h_min -13
_diffrn_reflns_limit_k_max 10
_diffrn_reflns_limit_k_min -10
_diffrn_reflns_limit_l_max 12
_diffrn_reflns_limit_l_min -12
_diffrn_reflns_number 6608
_diffrn_reflns_theta_full 28.00
_diffrn_reflns_theta_max 31.57
_diffrn_reflns_theta_min 4.58
_diffrn_standards_number 0
_exptl_absorpt_coefficient_mu 0.113
_exptl_absorpt_correction_T_max 0.7462
_exptl_absorpt_correction_T_min 0.6701
_exptl_absorpt_correction_type multi-scan
_exptl_absorpt_process_details 'Apex2 v2011.2-0 (Bruker, 2011)'
_exptl_crystal_colour colourless
_exptl_crystal_density_diffrn 1.447
_exptl_crystal_density_method 'not measured'
_exptl_crystal_description block
_exptl_crystal_F_000 272
_exptl_crystal_size_max 0.55
_exptl_crystal_size_mid 0.45
_exptl_crystal_size_min 0.41
_refine_diff_density_max 0.473
_refine_diff_density_min -0.200
_refine_diff_density_rms 0.046
_refine_ls_extinction_method none
_refine_ls_goodness_of_fit_ref 1.053
_refine_ls_hydrogen_treatment mixed
_refine_ls_matrix_type full
_refine_ls_number_parameters 106
_refine_ls_number_reflns 1871
_refine_ls_number_restraints 8
_refine_ls_restrained_S_all 1.052
_refine_ls_R_factor_all 0.0370
_refine_ls_R_factor_gt 0.0346
_refine_ls_shift/su_max 0.000
_refine_ls_shift/su_mean 0.000
_refine_ls_structure_factor_coef Fsqd
_refine_ls_weighting_details 'calc w=1/[\s^2^(Fo^2^)+(0.0551P)^2^+0.1376P] where P=(Fo^2^+2Fc^2^)/3'
_refine_ls_weighting_scheme calc
_refine_ls_wR_factor_gt 0.0943
_refine_ls_wR_factor_ref 0.0965
_reflns_number_gt 1728
_reflns_number_total 1871
_reflns_threshold_expression I>2\s(I)
_cod_data_source_file c2ob25996f.txt
_cod_data_source_block 11mz400_0m
_cod_depositor_comments
;
The following automatic conversions were performed:

'_symmetry_cell_setting' value 'Monoclinic' changed to 'monoclinic'
according to /home/saulius/struct/CIF-dictionaries/cif_core.dic
dictionary named 'cif_core.dic' version 2.4.2 from 2011-04-26.

Automatic conversion script
Id: cif_fix_values 1891 2012-01-12 08:04:46Z andrius 
;
_cod_original_cell_volume 588.3(3)
_cod_original_sg_symbol_H-M P2(1)/c
_cod_database_code 7152639

loop_
_symmetry_equiv_pos_as_xyz
'x, y, z'
'-x, y+1/2, -z+1/2'
'-x, -y, -z'
'x, -y-1/2, z-1/2'

loop_
_atom_site_label
_atom_site_type_symbol
_atom_site_fract_x
_atom_site_fract_y
_atom_site_fract_z
_atom_site_U_iso_or_equiv
_atom_site_adp_type
_atom_site_occupancy
_atom_site_symmetry_multiplicity
_atom_site_calc_flag
_atom_site_refinement_flags
C1 C 0.07488(8) 0.59207(10) 0.64259(8) 0.01246(15) Uani 1 1 d .
C2 C 0.13001(8) 0.75826(10) 0.55510(8) 0.01373(16) Uani 1 1 d D
H2A H 0.1313(13) 0.8620(16) 0.6278(12) 0.016 Uiso 1 1 d D
H2B H 0.0552(12) 0.7878(16) 0.4815(12) 0.016 Uiso 1 1 d D
C3 C 0.27495(8) 0.74406(11) 0.47806(8) 0.01480(16) Uani 1 1 d D
H3A H 0.2696(12) 0.6497(17) 0.3960(12) 0.018 Uiso 1 1 d D
H3B H 0.2962(13) 0.8657(16) 0.4312(13) 0.018 Uiso 1 1 d D
C4 C 0.40859(8) 0.53868(10) 0.65324(8) 0.01293(16) Uani 1 1 d .
C5 C 0.29750(8) 0.39067(11) 0.60837(9) 0.01429(16) Uani 1 1 d D
H5A H 0.2936(12) 0.3756(17) 0.4994(11) 0.017 Uiso 1 1 d D
H5B H 0.3276(13) 0.2753(15) 0.6563(13) 0.017 Uiso 1 1 d D
N1 N 0.15559(7) 0.43823(9) 0.66784(7) 0.01375(15) Uani 1 1 d D
H1 H 0.1142(12) 0.3510(16) 0.7213(12) 0.016 Uiso 1 1 d D
N2 N 0.39474(7) 0.70300(9) 0.58270(7) 0.01420(15) Uani 1 1 d D
H2 H 0.4430(13) 0.7963(15) 0.6249(13) 0.017 Uiso 1 1 d D
O1 O -0.04836(6) 0.60298(8) 0.69575(7) 0.01622(15) Uani 1 1 d .
O2 O 0.50337(6) 0.51117(8) 0.75193(7) 0.01737(15) Uani 1 1 d .

loop_
_atom_site_aniso_label
_atom_site_aniso_U_11
_atom_site_aniso_U_22
_atom_site_aniso_U_33
_atom_site_aniso_U_23
_atom_site_aniso_U_13
_atom_site_aniso_U_12
C1 0.0124(3) 0.0128(3) 0.0121(3) -0.0019(2) -0.0004(2) -0.0010(2)
C2 0.0130(3) 0.0132(3) 0.0150(3) 0.0015(2) 0.0007(2) 0.0002(2)
C3 0.0136(3) 0.0180(3) 0.0128(3) 0.0024(2) 0.0003(2) -0.0005(2)
C4 0.0112(3) 0.0133(3) 0.0144(3) -0.0021(2) 0.0020(2) 0.0009(2)
C5 0.0117(3) 0.0127(3) 0.0185(3) -0.0026(2) 0.0010(2) 0.0003(2)
N1 0.0122(3) 0.0123(3) 0.0169(3) 0.0007(2) 0.0019(2) -0.0006(2)
N2 0.0122(3) 0.0144(3) 0.0160(3) 0.0007(2) -0.0007(2) -0.0019(2)
O1 0.0128(3) 0.0164(3) 0.0196(3) -0.0007(2) 0.0033(2) 0.00015(19)
O2 0.0151(3) 0.0160(3) 0.0208(3) -0.0002(2) -0.0040(2) 0.0017(2)

loop_
_atom_type_symbol
_atom_type_description
_atom_type_scat_dispersion_real
_atom_type_scat_dispersion_imag
_atom_type_scat_source
C C 0.0033 0.0016 'International Tables Vol C Tables 4.2.6.8 and 6.1.1.4'
H H 0.0000 0.0000 'International Tables Vol C Tables 4.2.6.8 and 6.1.1.4'
N N 0.0061 0.0033 'International Tables Vol C Tables 4.2.6.8 and 6.1.1.4'
O O 0.0106 0.0060 'International Tables Vol C Tables 4.2.6.8 and 6.1.1.4'

loop_
_geom_angle_atom_site_label_1
_geom_angle_atom_site_label_2
_geom_angle_atom_site_label_3
_geom_angle
O1 C1 N1 119.72(7)
O1 C1 C2 117.92(7)
N1 C1 C2 122.33(7)
C1 C2 C3 119.33(6)
C1 C2 H2A 104.6(7)
C3 C2 H2A 110.5(7)
C1 C2 H2B 106.0(7)
C3 C2 H2B 109.4(7)
H2A C2 H2B 106.1(10)
N2 C3 C2 112.81(6)
N2 C3 H3A 110.8(7)
C2 C3 H3A 110.4(7)
N2 C3 H3B 107.0(7)
C2 C3 H3B 108.6(7)
H3A C3 H3B 107.1(10)
O2 C4 N2 121.97(7)
O2 C4 C5 122.36(7)
N2 C4 C5 115.64(7)
N1 C5 C4 110.34(6)
N1 C5 H5A 112.0(7)
C4 C5 H5A 110.2(7)
N1 C5 H5B 106.8(7)
C4 C5 H5B 107.1(7)
H5A C5 H5B 110.3(10)
C1 N1 C5 128.80(7)
C1 N1 H1 115.1(8)
C5 N1 H1 115.9(8)
C4 N2 C3 122.61(6)
C4 N2 H2 115.1(8)
C3 N2 H2 119.2(8)

loop_
_geom_bond_atom_site_label_1
_geom_bond_atom_site_label_2
_geom_bond_distance
C1 O1 1.2472(9)
C1 N1 1.3451(10)
C1 C2 1.5165(11)
C2 C3 1.5242(11)
C2 H2A 0.984(10)
C2 H2B 0.963(10)
C3 N2 1.4581(10)
C3 H3A 0.995(10)
C3 H3B 0.987(11)
C4 O2 1.2401(9)
C4 N2 1.3371(10)
C4 C5 1.5210(11)
C5 N1 1.4671(10)
C5 H5A 0.976(10)
C5 H5B 0.967(10)
N1 H1 0.878(11)
N2 H2 0.882(11)

loop_
_geom_hbond_atom_site_label_D
_geom_hbond_atom_site_label_H
_geom_hbond_atom_site_label_A
_geom_hbond_distance_DH
_geom_hbond_distance_HA
_geom_hbond_distance_DA
_geom_hbond_angle_DHA
_geom_hbond_site_symmetry_A
N1 H1 O1 0.878(11) 2.021(11) 2.8757(11) 163.9(11) 2_546
N2 H2 O2 0.882(11) 1.944(11) 2.8002(10) 163.2(11) 2_656

loop_
_geom_torsion_atom_site_label_1
_geom_torsion_atom_site_label_2
_geom_torsion_atom_site_label_3
_geom_torsion_atom_site_label_4
_geom_torsion
O1 C1 C2 C3 -175.19(7)
N1 C1 C2 C3 6.85(11)
C1 C2 C3 N2 -58.81(9)
O2 C4 C5 N1 105.89(8)
N2 C4 C5 N1 -72.06(9)
O1 C1 N1 C5 175.39(7)
C2 C1 N1 C5 -6.68(12)
C4 C5 N1 C1 59.07(10)
O2 C4 N2 C3 -173.37(7)
C5 C4 N2 C3 4.58(10)
C2 C3 N2 C4 68.30(9)
